data_4309418
loop_
_publ_author_name
'Niklaus Marti'
'Bernhard Spingler'
'Frank Breher'
'Roger Schibli'

_publ_contact_author_address
;
Department of Chemistry and Applied Biosciences
ETH Hoenggerberg
Wolgang-Pauli Str.
CH-8093 Zuerich
Switzerland
;
_publ_contact_author_email roger.schibli@pharma.ethz.ch
_publ_contact_author_fax '(+41) 44 633 13 67'
_publ_contact_author_name 'Prof. Dr. Roger Schibli'
_publ_section_title
;
Comparative Studies of Substitution Reactions of Rhenium(I)
Dicarbonyl-Nitrosyl and Tricarbonyl Complexes in Aqueous Media
;
_journal_name_full 'Inorganic Chemistry'
_journal_page_first 6082
_journal_page_last 6091
_journal_paper_doi 10.1021/ic050442h
_journal_volume 44
_journal_year 2005
_chemical_formula_moiety 'C14 H10 Br N2 O3 Re'
_chemical_formula_sum 'C14 H10 Br N2 O3 Re'
_chemical_formula_weight 520.35
_chemical_name_common Re(DPYM)tricarbonyl
_chemical_name_systematic
; 
Tricarbonyl-bromide-di(2-pyridyl)methane-rhenium
;
_space_group_IT_number 14
_symmetry_cell_setting monoclinic
_symmetry_space_group_name_Hall '-P 2ybc'
_symmetry_space_group_name_H-M 'P 1 21/c 1'
_atom_sites_solution_hydrogens geom
_atom_sites_solution_primary direct
_atom_sites_solution_secondary difmap
_audit_creation_method SHELXL-97
_cell_angle_alpha 90.00
_cell_angle_beta 107.195(2)
_cell_angle_gamma 90.00
_cell_formula_units_Z 4
_cell_length_a 12.7491(12)
_cell_length_b 13.3015(13)
_cell_length_c 9.0112(9)
_cell_measurement_temperature 200(2)
_cell_volume 1459.8(2)
_computing_structure_refinement 'SHELXL-97 (Sheldrick, 1997)'
_computing_structure_solution 'SHELXS-97 (Sheldrick, 1990)'
_diffrn_ambient_temperature 200(2)
_diffrn_measured_fraction_theta_full 1.000
_diffrn_measured_fraction_theta_max 1.000
_diffrn_measurement_device_type 'Bruker Apex with CCD'
_diffrn_measurement_method 'phi and omega scans'
_diffrn_radiation_monochromator graphite
_diffrn_radiation_source 'fine-focus sealed tube'
_diffrn_radiation_type MoK\a
_diffrn_radiation_wavelength 0.71073
_diffrn_reflns_av_R_equivalents 0.0458
_diffrn_reflns_av_sigmaI/netI 0.0389
_diffrn_reflns_limit_h_max 15
_diffrn_reflns_limit_h_min -15
_diffrn_reflns_limit_k_max 16
_diffrn_reflns_limit_k_min -16
_diffrn_reflns_limit_l_max 11
_diffrn_reflns_limit_l_min -11
_diffrn_reflns_number 12965
_diffrn_reflns_theta_full 26.37
_diffrn_reflns_theta_max 26.37
_diffrn_reflns_theta_min 2.27
_exptl_absorpt_coefficient_mu 11.071
_exptl_absorpt_correction_T_max 0.6535
_exptl_absorpt_correction_T_min 0.4565
_exptl_absorpt_correction_type empirical
_exptl_absorpt_process_details 'Blessing, 1995'
_exptl_crystal_colour yellow
_exptl_crystal_density_diffrn 2.368
_exptl_crystal_density_method 'not measured'
_exptl_crystal_description 'irregular shaped crystal'
_exptl_crystal_F_000 968
_exptl_crystal_size_max 0.08
_exptl_crystal_size_mid 0.06
_exptl_crystal_size_min 0.04
_refine_diff_density_max 1.560
_refine_diff_density_min -1.839
_refine_diff_density_rms 0.197
_refine_ls_extinction_method none
_refine_ls_goodness_of_fit_ref 1.234
_refine_ls_hydrogen_treatment undef
_refine_ls_matrix_type full
_refine_ls_number_parameters 190
_refine_ls_number_reflns 2983
_refine_ls_number_restraints 0
_refine_ls_restrained_S_all 1.234
_refine_ls_R_factor_all 0.0529
_refine_ls_R_factor_gt 0.0446
_refine_ls_shift/su_max 0.001
_refine_ls_shift/su_mean 0.000
_refine_ls_structure_factor_coef Fsqd
_refine_ls_weighting_details 'calc w=1/[\s^2^(Fo^2^)+(0.0312P)^2^+5.3786P] where P=(Fo^2^+2Fc^2^)/3'
_refine_ls_weighting_scheme calc
_refine_ls_wR_factor_gt 0.0841
_refine_ls_wR_factor_ref 0.0866
_reflns_number_gt 2621
_reflns_number_total 2983
_reflns_threshold_expression >2sigma(I)
_cod_data_source_file ic050442h__1.cif
_cod_data_source_block 10
_cod_original_sg_symbol_Hall -P2ybc
_cod_database_code 4309418

loop_
_symmetry_equiv_pos_as_xyz
'x, y, z'
'-x, y+1/2, -z+1/2'
'-x, -y, -z'
'x, -y-1/2, z-1/2'

loop_
_atom_site_label
_atom_site_type_symbol
_atom_site_fract_x
_atom_site_fract_y
_atom_site_fract_z
_atom_site_U_iso_or_equiv
_atom_site_adp_type
_atom_site_occupancy
_atom_site_symmetry_multiplicity
_atom_site_calc_flag
_atom_site_refinement_flags
_atom_site_disorder_assembly
_atom_site_disorder_group
Re1 Re 0.73444(3) 0.45646(2) 0.55345(4) 0.02031(11) Uani 1 1 d . . .
Br1 Br 0.85123(8) 0.61577(7) 0.55441(12) 0.0397(2) Uani 1 1 d . . .
N1 N 0.8743(5) 0.4043(5) 0.7443(8) 0.0219(14) Uani 1 1 d . . .
C1 C 0.9761(7) 0.4000(6) 0.7246(11) 0.030(2) Uani 1 1 d . . .
H1A H 0.9836 0.4153 0.6253 0.036 Uiso 1 1 calc R . .
N2 N 0.6869(5) 0.5297(5) 0.7425(8) 0.0221(14) Uani 1 1 d . . .
C2 C 1.0669(7) 0.3748(7) 0.8408(11) 0.036(2) Uani 1 1 d . . .
H2A H 1.1364 0.3713 0.8221 0.043 Uiso 1 1 calc R . .
C3 C 1.0579(8) 0.3543(7) 0.9863(10) 0.037(2) Uani 1 1 d . . .
H3A H 1.1210 0.3375 1.0695 0.044 Uiso 1 1 calc R . .
C4 C 0.9568(7) 0.3587(6) 1.0092(9) 0.0286(19) Uani 1 1 d . . .
H4A H 0.9489 0.3453 1.1089 0.034 Uiso 1 1 calc R . .
C5 C 0.8660(7) 0.3825(6) 0.8866(9) 0.0244(17) Uani 1 1 d . . .
C6 C 0.7527(7) 0.3828(6) 0.9059(9) 0.0266(18) Uani 1 1 d . . .
H6A H 0.7061 0.3346 0.8314 0.032 Uiso 1 1 calc R . .
H6B H 0.7575 0.3594 1.0120 0.032 Uiso 1 1 calc R . .
C7 C 0.6989(6) 0.4844(6) 0.8805(9) 0.0224(17) Uani 1 1 d . . .
C8 C 0.6590(7) 0.5285(7) 0.9928(10) 0.032(2) Uani 1 1 d . . .
H8A H 0.6666 0.4943 1.0880 0.038 Uiso 1 1 calc R . .
C9 C 0.6091(8) 0.6201(8) 0.9682(10) 0.042(2) Uani 1 1 d . . .
H9A H 0.5816 0.6502 1.0448 0.050 Uiso 1 1 calc R . .
C10 C 0.5997(8) 0.6683(7) 0.8289(10) 0.036(2) Uani 1 1 d . . .
H10A H 0.5659 0.7326 0.8080 0.043 Uiso 1 1 calc R . .
C11 C 0.6399(7) 0.6218(6) 0.7214(10) 0.0291(19) Uani 1 1 d . . .
H11A H 0.6344 0.6561 0.6269 0.035 Uiso 1 1 calc R . .
O100 O 0.8153(6) 0.3573(5) 0.3059(8) 0.0419(16) Uani 1 1 d . . .
C100 C 0.7884(7) 0.3931(6) 0.3912(10) 0.0265(18) Uani 1 1 d . . .
O200 O 0.5525(5) 0.5578(5) 0.3032(8) 0.0396(16) Uani 1 1 d . . .
C200 C 0.6163(7) 0.5197(6) 0.3918(10) 0.0251(18) Uani 1 1 d . . .
O300 O 0.5891(5) 0.2750(5) 0.5361(7) 0.0385(15) Uani 1 1 d . . .
C300 C 0.6451(6) 0.3433(6) 0.5479(9) 0.0214(16) Uani 1 1 d . . .

loop_
_atom_site_aniso_label
_atom_site_aniso_U_11
_atom_site_aniso_U_22
_atom_site_aniso_U_33
_atom_site_aniso_U_23
_atom_site_aniso_U_13
_atom_site_aniso_U_12
Re1 0.02088(17) 0.02143(17) 0.01970(17) 0.00020(14) 0.00769(12) -0.00027(14)
Br1 0.0431(6) 0.0335(5) 0.0468(6) 0.0016(4) 0.0200(5) -0.0083(4)
N1 0.021(3) 0.018(3) 0.027(4) 0.000(3) 0.008(3) -0.001(3)
C1 0.025(5) 0.030(5) 0.038(5) -0.003(4) 0.012(4) -0.001(4)
N2 0.023(3) 0.019(3) 0.025(3) -0.002(3) 0.008(3) -0.003(3)
C2 0.020(4) 0.034(5) 0.052(6) -0.009(5) 0.006(4) 0.007(4)
C3 0.032(5) 0.040(6) 0.031(5) -0.002(4) -0.001(4) 0.010(4)
C4 0.041(5) 0.020(4) 0.021(4) 0.002(3) 0.003(4) 0.010(4)
C5 0.027(4) 0.020(4) 0.029(4) -0.002(4) 0.013(4) 0.003(3)
C6 0.029(5) 0.028(4) 0.027(4) 0.004(4) 0.015(4) 0.001(4)
C7 0.022(4) 0.023(4) 0.020(4) 0.003(3) 0.003(3) 0.004(3)
C8 0.035(5) 0.037(5) 0.024(4) -0.001(4) 0.011(4) 0.009(4)
C9 0.055(6) 0.050(6) 0.025(5) -0.008(4) 0.019(4) 0.012(5)
C10 0.036(5) 0.034(5) 0.037(5) 0.000(4) 0.010(4) 0.015(4)
C11 0.032(5) 0.029(5) 0.028(4) 0.000(4) 0.010(4) 0.003(4)
O100 0.047(4) 0.045(4) 0.036(4) 0.008(3) 0.017(3) 0.008(3)
C100 0.024(4) 0.022(4) 0.024(4) 0.001(4) -0.007(4) 0.002(3)
O200 0.035(4) 0.044(4) 0.041(4) 0.002(3) 0.012(3) 0.003(3)
C200 0.028(5) 0.032(5) 0.019(4) -0.007(4) 0.012(4) -0.009(4)
O300 0.035(4) 0.038(4) 0.044(4) -0.001(3) 0.015(3) -0.002(3)
C300 0.021(4) 0.022(4) 0.022(4) -0.003(3) 0.008(3) -0.005(3)

loop_
_atom_type_symbol
_atom_type_description
_atom_type_scat_dispersion_real
_atom_type_scat_dispersion_imag
_atom_type_scat_source
C C 0.0033 0.0016 'International Tables Vol C Tables 4.2.6.8 and 6.1.1.4'
H H 0.0000 0.0000 'International Tables Vol C Tables 4.2.6.8 and 6.1.1.4'
O O 0.0106 0.0060 'International Tables Vol C Tables 4.2.6.8 and 6.1.1.4'
Re Re -1.0185 7.2310 'International Tables Vol C Tables 4.2.6.8 and 6.1.1.4'
Br Br -0.2901 2.4595 'International Tables Vol C Tables 4.2.6.8 and 6.1.1.4'
N N 0.0061 0.0033 'International Tables Vol C Tables 4.2.6.8 and 6.1.1.4'

loop_
_geom_angle_atom_site_label_1
_geom_angle_atom_site_label_2
_geom_angle_atom_site_label_3
_geom_angle
_geom_angle_site_symmetry_1
_geom_angle_site_symmetry_3
_geom_angle_publ_flag
C300 Re1 C200 89.9(3) . . ?
C300 Re1 C100 88.8(3) . . ?
C200 Re1 C100 89.6(3) . . ?
C300 Re1 N1 96.5(3) . . ?
C200 Re1 N1 172.9(3) . . ?
C100 Re1 N1 93.7(3) . . ?
C300 Re1 N2 94.1(3) . . ?
C200 Re1 N2 93.4(3) . . ?
C100 Re1 N2 175.8(3) . . ?
N1 Re1 N2 83.0(2) . . ?
C300 Re1 Br1 177.9(2) . . ?
C200 Re1 Br1 88.0(2) . . ?
C100 Re1 Br1 91.5(2) . . ?
N1 Re1 Br1 85.58(17) . . ?
N2 Re1 Br1 85.67(16) . . ?
C5 N1 C1 117.4(7) . . ?
C5 N1 Re1 122.7(5) . . ?
C1 N1 Re1 119.7(5) . . ?
C2 C1 N1 122.6(8) . . ?
C2 C1 H1A 118.7 . . ?
N1 C1 H1A 118.7 . . ?
C7 N2 C11 117.4(7) . . ?
C7 N2 Re1 122.3(5) . . ?
C11 N2 Re1 120.3(5) . . ?
C1 C2 C3 119.5(8) . . ?
C1 C2 H2A 120.2 . . ?
C3 C2 H2A 120.2 . . ?
C4 C3 C2 118.9(8) . . ?
C4 C3 H3A 120.6 . . ?
C2 C3 H3A 120.6 . . ?
C3 C4 C5 119.7(8) . . ?
C3 C4 H4A 120.2 . . ?
C5 C4 H4A 120.2 . . ?
N1 C5 C4 121.8(8) . . ?
N1 C5 C6 117.2(7) . . ?
C4 C5 C6 120.9(7) . . ?
C7 C6 C5 113.3(7) . . ?
C7 C6 H6A 108.9 . . ?
C5 C6 H6A 108.9 . . ?
C7 C6 H6B 108.9 . . ?
C5 C6 H6B 108.9 . . ?
H6A C6 H6B 107.7 . . ?
N2 C7 C8 121.1(7) . . ?
N2 C7 C6 117.7(7) . . ?
C8 C7 C6 121.2(7) . . ?
C9 C8 C7 120.9(8) . . ?
C9 C8 H8A 119.6 . . ?
C7 C8 H8A 119.6 . . ?
C8 C9 C10 118.3(8) . . ?
C8 C9 H9A 120.9 . . ?
C10 C9 H9A 120.9 . . ?
C11 C10 C9 118.8(8) . . ?
C11 C10 H10A 120.6 . . ?
C9 C10 H10A 120.6 . . ?
N2 C11 C10 123.5(8) . . ?
N2 C11 H11A 118.2 . . ?
C10 C11 H11A 118.2 . . ?
O100 C100 Re1 177.9(8) . . ?
O200 C200 Re1 177.6(8) . . ?
O300 C300 Re1 176.3(7) . . ?

loop_
_geom_bond_atom_site_label_1
_geom_bond_atom_site_label_2
_geom_bond_distance
_geom_bond_site_symmetry_2
_geom_bond_publ_flag
Re1 C300 1.880(8) . ?
Re1 C200 1.949(9) . ?
Re1 C100 1.979(10) . ?
Re1 N1 2.192(7) . ?
Re1 N2 2.198(6) . ?
Re1 Br1 2.5884(10) . ?
N1 C5 1.348(10) . ?
N1 C1 1.362(10) . ?
C1 C2 1.354(12) . ?
C1 H1A 0.9500 . ?
N2 C7 1.350(10) . ?
N2 C11 1.352(10) . ?
C2 C3 1.377(13) . ?
C2 H2A 0.9500 . ?
C3 C4 1.366(12) . ?
C3 H3A 0.9500 . ?
C4 C5 1.380(11) . ?
C4 H4A 0.9500 . ?
C5 C6 1.505(10) . ?
C6 C7 1.502(11) . ?
C6 H6A 0.9900 . ?
C6 H6B 0.9900 . ?
C7 C8 1.389(11) . ?
C8 C9 1.363(13) . ?
C8 H8A 0.9500 . ?
C9 C10 1.383(13) . ?
C9 H9A 0.9500 . ?
C10 C11 1.370(11) . ?
C10 H10A 0.9500 . ?
C11 H11A 0.9500 . ?
O100 C100 1.045(10) . ?
O200 C200 1.083(10) . ?
O300 C300 1.140(9) . ?

loop_
_geom_torsion_atom_site_label_1
_geom_torsion_atom_site_label_2
_geom_torsion_atom_site_label_3
_geom_torsion_atom_site_label_4
_geom_torsion
_geom_torsion_site_symmetry_1
_geom_torsion_site_symmetry_2
_geom_torsion_site_symmetry_3
_geom_torsion_site_symmetry_4
_geom_torsion_publ_flag
C300 Re1 N1 C5 -59.5(6) . . . . ?
C100 Re1 N1 C5 -148.7(6) . . . . ?
N2 Re1 N1 C5 33.9(6) . . . . ?
Br1 Re1 N1 C5 120.1(6) . . . . ?
C300 Re1 N1 C1 125.5(6) . . . . ?
C100 Re1 N1 C1 36.2(6) . . . . ?
N2 Re1 N1 C1 -141.2(6) . . . . ?
Br1 Re1 N1 C1 -55.0(6) . . . . ?
C5 N1 C1 C2 0.2(12) . . . . ?
Re1 N1 C1 C2 175.6(7) . . . . ?
C300 Re1 N2 C7 56.2(6) . . . . ?
C200 Re1 N2 C7 146.3(6) . . . . ?
N1 Re1 N2 C7 -39.9(6) . . . . ?
Br1 Re1 N2 C7 -125.9(6) . . . . ?
C300 Re1 N2 C11 -121.2(6) . . . . ?
C200 Re1 N2 C11 -31.1(6) . . . . ?
N1 Re1 N2 C11 142.8(6) . . . . ?
Br1 Re1 N2 C11 56.7(6) . . . . ?
N1 C1 C2 C3 -1.3(14) . . . . ?
C1 C2 C3 C4 0.9(14) . . . . ?
C2 C3 C4 C5 0.5(13) . . . . ?
C1 N1 C5 C4 1.2(11) . . . . ?
Re1 N1 C5 C4 -174.0(6) . . . . ?
C1 N1 C5 C6 -177.3(7) . . . . ?
Re1 N1 C5 C6 7.5(10) . . . . ?
C3 C4 C5 N1 -1.6(13) . . . . ?
C3 C4 C5 C6 176.9(8) . . . . ?
N1 C5 C6 C7 -64.0(10) . . . . ?
C4 C5 C6 C7 117.4(8) . . . . ?
C11 N2 C7 C8 3.4(11) . . . . ?
Re1 N2 C7 C8 -174.0(6) . . . . ?
C11 N2 C7 C6 -179.0(7) . . . . ?
Re1 N2 C7 C6 3.6(10) . . . . ?
C5 C6 C7 N2 57.4(10) . . . . ?
C5 C6 C7 C8 -125.0(8) . . . . ?
N2 C7 C8 C9 -1.7(13) . . . . ?
C6 C7 C8 C9 -179.3(9) . . . . ?
C7 C8 C9 C10 -0.3(15) . . . . ?
C8 C9 C10 C11 0.5(15) . . . . ?
C7 N2 C11 C10 -3.2(12) . . . . ?
Re1 N2 C11 C10 174.2(7) . . . . ?
C9 C10 C11 N2 1.3(14) . . . . ?
